data_2220698
loop_
_publ_author_name
'Zhao, Pei-Zheng'
'Yan, Feng-Mei'
'Wang, Jian-Ge'

_publ_section_title
;Aqua(2,9-dimethyl-1,10-phenanthroline-\k^2^<i>N</i>,<i>N</i>')bis(2-hydroxybenzoato-\k<i>O</i>)manganese(II)
 2,9-dimethyl-1,10-phenanthroline hemisolvate
;
_journal_coeditor_code BH2207
_journal_issue 2
_journal_name_full 'Acta Crystallographica Section E'
_journal_page_first m194
_journal_page_last m195
_journal_paper_doi 10.1107/S1600536809000981
_journal_volume 65
_journal_year 2009
_chemical_formula_iupac '[Mn (C7 H5 O3)2 (C14 H12 N2) (H2 O)], 0.5C14 H12 N2'
_chemical_formula_moiety 'C35 H30 Mn N3 O7'
_chemical_formula_sum 'C35 H30 Mn N3 O7'
_chemical_formula_weight 659.56
_chemical_name_systematic
;
Aqua(2,9-dimethyl-1,10-phenanthroline-\k^2^<i>N</i>,<i>N</i>')bis(2-
hydroxybenzoato-\k<i>O</i>)manganese(II) 2,9-dimethyl-1,10-phenanthroline
hemisolvate
;
_space_group_IT_number 15
_symmetry_cell_setting monoclinic
_symmetry_space_group_name_Hall '-C 2yc'
_symmetry_space_group_name_H-M 'C 1 2/c 1'
_atom_sites_solution_hydrogens geom
_atom_sites_solution_primary direct
_atom_sites_solution_secondary difmap
_audit_creation_method SHELXL-97
_cell_angle_alpha 90.00
_cell_angle_beta 94.3420(10)
_cell_angle_gamma 90.00
_cell_formula_units_Z 8
_cell_length_a 23.225(2)
_cell_length_b 19.6902(17)
_cell_length_c 14.0225(12)
_cell_measurement_reflns_used 7104
_cell_measurement_temperature 293(2)
_cell_measurement_theta_max 23.65
_cell_measurement_theta_min 2.53
_cell_volume 6394.2(10)
_computing_cell_refinement 'SAINT (Bruker, 2004)'
_computing_data_collection 'SMART (Bruker, 2004)'
_computing_data_reduction 'SAINT (Bruker, 2004)'
_computing_molecular_graphics 'SHELXTL (Sheldrick, 2008)'
_computing_publication_material 'publCIF (Westrip, 2009)'
_computing_structure_refinement 'SHELXL97 (Sheldrick, 2008)'
_computing_structure_solution 'SHELXS97 (Sheldrick, 2008)'
_diffrn_ambient_temperature 293(2)
_diffrn_measured_fraction_theta_full 0.998
_diffrn_measured_fraction_theta_max 0.998
_diffrn_measurement_device_type 'Bruker SMART CCD area-detector'
_diffrn_measurement_method '\f and \w'
_diffrn_radiation_monochromator graphite
_diffrn_radiation_source 'fine-focus sealed tube'
_diffrn_radiation_type MoK\a
_diffrn_radiation_wavelength 0.71073
_diffrn_reflns_av_R_equivalents 0.0224
_diffrn_reflns_av_sigmaI/netI 0.0203
_diffrn_reflns_limit_h_max 28
_diffrn_reflns_limit_h_min -28
_diffrn_reflns_limit_k_max 23
_diffrn_reflns_limit_k_min -23
_diffrn_reflns_limit_l_max 16
_diffrn_reflns_limit_l_min -16
_diffrn_reflns_number 23566
_diffrn_reflns_theta_full 25.50
_diffrn_reflns_theta_max 25.50
_diffrn_reflns_theta_min 2.53
_exptl_absorpt_coefficient_mu 0.466
_exptl_absorpt_correction_T_max 0.8490
_exptl_absorpt_correction_T_min 0.8037
_exptl_absorpt_correction_type multi-scan
_exptl_absorpt_process_details '(SADABS; Bruker, 2004)'
_exptl_crystal_colour yellow
_exptl_crystal_density_diffrn 1.370
_exptl_crystal_density_method 'not measured'
_exptl_crystal_description block
_exptl_crystal_F_000 2736
_exptl_crystal_size_max 0.49
_exptl_crystal_size_mid 0.43
_exptl_crystal_size_min 0.36
_refine_diff_density_max 0.343
_refine_diff_density_min -0.333
_refine_ls_extinction_method none
_refine_ls_goodness_of_fit_ref 1.020
_refine_ls_hydrogen_treatment constr
_refine_ls_matrix_type full
_refine_ls_number_constraints 0
_refine_ls_number_parameters 449
_refine_ls_number_reflns 5959
_refine_ls_number_restraints 152
_refine_ls_restrained_S_all 1.043
_refine_ls_R_factor_all 0.0703
_refine_ls_R_factor_gt 0.0503
_refine_ls_shift/su_max 0.001
_refine_ls_shift/su_mean 0.000
_refine_ls_structure_factor_coef Fsqd
_refine_ls_weighting_details 'calc w=1/[\s^2^(Fo^2^)+(0.0779P)^2^+6.8361P] where P=(Fo^2^+2Fc^2^)/3'
_refine_ls_weighting_scheme calc
_refine_ls_wR_factor_gt 0.1372
_refine_ls_wR_factor_ref 0.1566
_reflns_number_gt 4384
_reflns_number_total 5959
_reflns_threshold_expression I>2\s(I)
_cod_data_source_file bh2207.cif
_cod_data_source_block I
_cod_depositor_comments
;
 Removing the "\" symbol from the _chemical_name_systematic
 data item value.

 Antanas Vaitkus,
 2017-03-29
;
_cod_original_sg_symbol_H-M 'C 2/c'
_cod_database_code 2220698
_cod_database_fobs_code 2220698

loop_
_symmetry_equiv_pos_as_xyz
'x, y, z'
'-x, y, -z+1/2'
'x+1/2, y+1/2, z'
'-x+1/2, y+1/2, -z+1/2'
'-x, -y, -z'
'x, -y, z-1/2'
'-x+1/2, -y+1/2, -z'
'x+1/2, -y+1/2, z-1/2'

loop_
_atom_site_type_symbol
_atom_site_label
_atom_site_fract_x
_atom_site_fract_y
_atom_site_fract_z
_atom_site_U_iso_or_equiv
_atom_site_adp_type
_atom_site_calc_flag
_atom_site_refinement_flags
_atom_site_occupancy
_atom_site_disorder_assembly
_atom_site_disorder_group
Mn Mn1 0.336181(19) 0.09320(2) 0.70559(3) 0.05897(18) Uani d . 1 . .
O O1 0.34065(10) -0.01168(11) 0.6768(2) 0.0831(7) Uani d . 1 . .
O O2 0.43061(12) -0.04509(14) 0.7166(3) 0.1290(13) Uani d . 1 . .
O O5 0.27211(13) 0.07614(13) 0.8014(2) 0.0973(8) Uani d . 1 . .
O O6 0.21336(19) 0.07237(18) 0.6732(2) 0.1386(14) Uani d . 1 . .
O O7 0.1036(2) 0.0548(3) 0.6931(3) 0.1689(17) Uani d . 1 . .
H H7 0.1328 0.0607 0.6647 0.253 Uiso calc R 1 . .
O O8 0.42499(11) 0.08236(12) 0.7546(3) 0.1120(11) Uani d . 1 . .
H H1W 0.4357 0.0437 0.7435 0.168 Uiso d R 1 . .
H H2W 0.4477 0.1137 0.7451 0.168 Uiso d R 1 . .
N N1 0.32803(11) 0.15690(14) 0.57097(16) 0.0647(6) Uani d . 1 . .
N N2 0.34711(10) 0.20176(11) 0.75410(16) 0.0563(6) Uani d . 1 . .
C C1 0.3151(2) 0.0612(2) 0.4651(3) 0.1138(15) Uani d . 1 . .
H H1A 0.3500 0.0402 0.4915 0.171 Uiso calc R 1 . .
H H1B 0.3102 0.0521 0.3977 0.171 Uiso calc R 1 . .
H H1C 0.2828 0.0431 0.4957 0.171 Uiso calc R 1 . .
C C2 0.31853(16) 0.1361(2) 0.4812(2) 0.0828(10) Uani d . 1 . .
C C3 0.31289(17) 0.1831(3) 0.4035(2) 0.0924(12) Uani d . 1 . .
H H3A 0.3073 0.1674 0.3409 0.111 Uiso calc R 1 . .
C C4 0.31578(18) 0.2507(2) 0.4215(3) 0.0972(12) Uani d . 1 . .
H H4A 0.3113 0.2813 0.3709 0.117 Uiso calc R 1 . .
C C5 0.32514(15) 0.2746(2) 0.5132(2) 0.0789(9) Uani d . 1 . .
C C6 0.32921(17) 0.34444(19) 0.5369(3) 0.0901(11) Uani d . 1 . .
H H6 0.3247 0.3763 0.4879 0.108 Uiso calc R 1 . .
C C7 0.33927(18) 0.36627(19) 0.6262(3) 0.0951(12) Uani d . 1 . .
H H7A 0.3418 0.4126 0.6385 0.114 Uiso calc R 1 . .
C C8 0.34610(14) 0.31949(16) 0.7028(3) 0.0744(9) Uani d . 1 . .
C C9 0.35821(17) 0.3382(2) 0.7977(3) 0.0914(11) Uani d . 1 . .
H H9 0.3618 0.3840 0.8132 0.110 Uiso calc R 1 . .
C C10 0.36477(17) 0.2919(2) 0.8670(3) 0.0868(11) Uani d . 1 . .
H H10 0.3734 0.3054 0.9300 0.104 Uiso calc R 1 . .
C C11 0.35866(14) 0.22276(17) 0.8445(2) 0.0685(8) Uani d . 1 . .
C C12 0.36389(18) 0.1703(2) 0.9209(2) 0.0926(12) Uani d . 1 . .
H H12A 0.3262 0.1540 0.9330 0.139 Uiso calc R 1 . .
H H12B 0.3820 0.1898 0.9783 0.139 Uiso calc R 1 . .
H H12C 0.3869 0.1332 0.9007 0.139 Uiso calc R 1 . .
C C13 0.34150(12) 0.24857(14) 0.6833(2) 0.0598(7) Uani d . 1 . .
C C14 0.33147(13) 0.22509(15) 0.5877(2) 0.0622(7) Uani d . 1 . .
C C15 0.37894(15) -0.05680(16) 0.6906(3) 0.0752(9) Uani d . 1 . .
C C16 0.36092(14) -0.12862(14) 0.6736(2) 0.0616(7) Uani d . 1 B .
C C17 0.30455(15) -0.14487(16) 0.6432(2) 0.0712(8) Uani d . 1 . .
H H17 0.2770 -0.1109 0.6325 0.085 Uiso d PR 0.50 A 1
O O4 0.4564(3) -0.1659(4) 0.7233(5) 0.1179(19) Uiso d P 0.50 B 1
H H4D 0.4645 -0.1278 0.7047 0.177 Uiso d PR 0.50 B 1
C C18 0.2891(2) -0.2119(2) 0.6277(3) 0.0975(13) Uani d . 1 C .
H H18 0.2514 -0.2228 0.6063 0.117 Uiso calc R 1 . .
C C19 0.3292(3) -0.2622(2) 0.6438(3) 0.1088(16) Uani d . 1 . .
H H19 0.3182 -0.3071 0.6334 0.131 Uiso calc R 1 C .
C C20 0.3841(3) -0.24798(19) 0.6744(3) 0.1033(14) Uani d . 1 B .
H H20 0.4107 -0.2830 0.6849 0.124 Uiso calc R 1 . .
C C21 0.40101(18) -0.18138(17) 0.6903(3) 0.0817(10) Uani d . 1 . .
H H21 0.4388 -0.1714 0.7123 0.098 Uiso d PR 0.50 B 2
O O3 0.2628(2) -0.0972(3) 0.6327(4) 0.0854(13) Uiso d P 0.50 C 2
H H3D 0.2762 -0.0602 0.6491 0.128 Uiso d PR 0.50 C 2
C C22 0.22287(19) 0.06925(16) 0.7612(3) 0.0768(9) Uani d . 1 . .
C C23 0.17424(14) 0.05748(13) 0.8236(2) 0.0645(8) Uani d . 1 . .
C C24 0.1176(2) 0.0519(2) 0.7857(4) 0.1016(13) Uani d . 1 . .
C C25 0.0734(2) 0.0432(3) 0.8492(6) 0.132(2) Uani d . 1 . .
H H25 0.0351 0.0397 0.8253 0.158 Uiso calc R 1 . .
C C26 0.0871(3) 0.0399(3) 0.9424(6) 0.137(2) Uani d . 1 . .
H H26 0.0575 0.0349 0.9831 0.165 Uiso calc R 1 . .
C C27 0.1427(3) 0.0436(2) 0.9813(4) 0.1140(17) Uani d . 1 . .
H H27 0.1509 0.0395 1.0470 0.137 Uiso calc R 1 . .
C C28 0.18578(16) 0.05344(15) 0.9226(2) 0.0727(9) Uani d . 1 . .
H H28 0.2236 0.0575 0.9488 0.087 Uiso calc R 1 . .
C C29 0.4784(4) 0.1418(3) 0.5219(3) 0.161(5) Uani d PG 0.50 . 3
H H29A 0.5106 0.1126 0.5394 0.241 Uiso d PR 0.50 . 3
H H29B 0.4774 0.1517 0.4547 0.241 Uiso d PR 0.50 . 3
H H29C 0.4432 0.1195 0.5358 0.241 Uiso d PR 0.50 . 3
C C30 0.4845(3) 0.2056(3) 0.5768(3) 0.125(3) Uani d PG 0.50 . 3
C C31 0.4823(2) 0.2698(3) 0.5390(2) 0.145(3) Uani d PG 0.50 . 3
H H31 0.4767 0.2753 0.4731 0.174 Uiso d PR 0.50 . 3
C C32 0.4880(3) 0.3258(3) 0.5959(3) 0.143(3) Uani d PG 0.50 . 3
H H32 0.4860 0.3690 0.5688 0.172 Uiso d PR 0.50 . 3
C C33 0.4969(2) 0.31839(18) 0.6938(3) 0.124(2) Uani d PG 0.50 . 3
C C34 0.49936(18) 0.25172(16) 0.7319(2) 0.0965(18) Uani d PG 0.50 . 3
C C35 0.5041(3) 0.37274(15) 0.7589(4) 0.143(3) Uani d PG 0.50 . 3
H H35 0.5024 0.4168 0.7349 0.171 Uiso d PR 0.50 . 3
N N3 0.4929(2) 0.1958(2) 0.6702(3) 0.0967(19) Uani d PG 0.50 . 3
C C29' 0.5197(4) 0.0964(2) 0.9930(4) 0.124(3) Uani d PG 0.50 . 3
H H29D 0.5221 0.0680 0.9378 0.186 Uiso d PR 0.50 . 3
H H29E 0.4851 0.0859 1.0234 0.186 Uiso d PR 0.50 . 3
H H29F 0.5527 0.0884 1.0371 0.186 Uiso d PR 0.50 . 3
C C30' 0.5187(2) 0.1684(2) 0.9634(3) 0.104(2) Uani d PG 0.50 . 3
C C31' 0.52517(19) 0.2231(3) 1.0247(2) 0.115(2) Uani d PG 0.50 . 3
H H31' 0.5307 0.2159 1.0903 0.139 Uiso d PR 0.50 . 3
C C32' 0.5236(2) 0.2876(2) 0.9901(3) 0.131(3) Uani d PG 0.50 . 3
H H32' 0.5281 0.3240 1.0322 0.158 Uiso d PR 0.50 . 3
C C33' 0.5152(2) 0.29941(17) 0.8935(3) 0.114(2) Uani d PG 0.50 . 3
C C34' 0.50877(17) 0.24249(15) 0.8322(2) 0.0898(19) Uani d PG 0.50 . 3
C C35' 0.5130(3) 0.36443(15) 0.8510(3) 0.131(3) Uani d PG 0.50 . 3
H H35' 0.5180 0.4025 0.8900 0.157 Uiso d PR 0.50 . 3
N N3' 0.5108(2) 0.17597(16) 0.8701(3) 0.0930(19) Uani d PG 0.50 . 3

loop_
_atom_site_aniso_label
_atom_site_aniso_U_11
_atom_site_aniso_U_22
_atom_site_aniso_U_33
_atom_site_aniso_U_12
_atom_site_aniso_U_13
_atom_site_aniso_U_23
Mn1 0.0702(3) 0.0426(2) 0.0647(3) -0.00241(19) 0.0088(2) 0.00082(18)
O1 0.0740(14) 0.0444(11) 0.129(2) 0.0033(10) -0.0054(13) -0.0120(12)
O2 0.0761(17) 0.0733(18) 0.231(4) 0.0028(13) -0.030(2) -0.038(2)
O5 0.0916(19) 0.0795(17) 0.125(2) -0.0098(14) 0.0375(17) 0.0049(15)
O6 0.223(4) 0.126(3) 0.0712(19) 0.038(3) 0.038(2) 0.0291(17)
O7 0.183(4) 0.187(4) 0.125(3) 0.009(4) -0.066(3) -0.005(3)
O8 0.0700(15) 0.0613(14) 0.202(3) -0.0088(11) -0.0083(18) -0.0295(17)
N1 0.0730(16) 0.0756(17) 0.0456(13) -0.0130(13) 0.0055(11) -0.0043(11)
N2 0.0652(14) 0.0512(13) 0.0524(13) 0.0012(10) 0.0040(10) -0.0015(10)
C1 0.141(4) 0.116(3) 0.086(3) -0.021(3) 0.012(3) -0.041(3)
C2 0.087(2) 0.102(3) 0.0592(19) -0.017(2) 0.0081(16) -0.0144(18)
C3 0.097(3) 0.135(4) 0.0450(18) -0.010(3) 0.0034(17) -0.001(2)
C4 0.103(3) 0.121(4) 0.067(2) -0.014(3) 0.002(2) 0.023(2)
C5 0.075(2) 0.092(3) 0.069(2) -0.0074(18) 0.0006(16) 0.0210(18)
C6 0.095(3) 0.064(2) 0.110(3) 0.0003(19) 0.003(2) 0.037(2)
C7 0.107(3) 0.056(2) 0.121(3) 0.0011(19) -0.001(3) 0.014(2)
C8 0.074(2) 0.0536(18) 0.096(3) 0.0012(15) 0.0059(18) 0.0041(17)
C9 0.099(3) 0.067(2) 0.107(3) 0.0013(19) 0.004(2) -0.028(2)
C10 0.098(3) 0.080(2) 0.082(2) -0.002(2) 0.005(2) -0.031(2)
C11 0.0689(19) 0.072(2) 0.0648(19) 0.0012(15) 0.0073(14) -0.0141(15)
C12 0.110(3) 0.117(3) 0.0497(18) -0.001(2) -0.0023(18) -0.0007(19)
C13 0.0626(17) 0.0503(15) 0.0661(18) 0.0010(13) 0.0027(13) 0.0063(13)
C14 0.0654(18) 0.0583(17) 0.0629(18) -0.0053(14) 0.0034(14) 0.0127(14)
C15 0.075(2) 0.0547(18) 0.095(2) -0.0048(16) 0.0003(18) -0.0109(16)
C16 0.084(2) 0.0441(15) 0.0564(16) -0.0013(14) 0.0062(15) -0.0026(12)
C17 0.087(2) 0.0599(18) 0.0681(19) -0.0136(16) 0.0133(16) -0.0041(15)
C18 0.118(3) 0.071(2) 0.107(3) -0.037(2) 0.026(2) -0.016(2)
C19 0.178(5) 0.050(2) 0.102(3) -0.026(3) 0.038(3) -0.006(2)
C20 0.163(5) 0.050(2) 0.098(3) 0.022(2) 0.020(3) 0.0111(19)
C21 0.104(3) 0.062(2) 0.078(2) 0.0064(18) -0.0002(19) -0.0021(16)
C22 0.110(3) 0.0456(16) 0.077(2) 0.0060(18) 0.024(2) 0.0095(15)
C23 0.078(2) 0.0359(14) 0.079(2) -0.0028(13) 0.0055(16) -0.0021(13)
C24 0.106(3) 0.079(3) 0.116(3) -0.002(2) -0.020(3) -0.014(2)
C25 0.083(3) 0.112(4) 0.202(6) -0.022(3) 0.017(4) -0.034(4)
C26 0.127(5) 0.091(3) 0.204(7) -0.024(3) 0.078(5) -0.037(4)
C27 0.178(5) 0.072(3) 0.099(3) -0.018(3) 0.061(3) -0.014(2)
C28 0.099(2) 0.0497(17) 0.072(2) -0.0065(16) 0.0232(18) -0.0021(14)
C29 0.127(10) 0.212(10) 0.141(9) -0.047(10) -0.005(9) -0.002(8)
C30 0.086(5) 0.157(6) 0.134(6) -0.016(6) 0.007(5) 0.050(5)
C31 0.103(6) 0.176(7) 0.157(7) 0.002(7) 0.009(6) 0.069(5)
C32 0.105(6) 0.146(7) 0.180(7) 0.013(6) 0.023(6) 0.067(5)
C33 0.093(4) 0.097(4) 0.185(6) 0.013(4) 0.022(6) 0.041(4)
C34 0.065(3) 0.079(3) 0.148(5) 0.006(5) 0.020(4) 0.030(3)
C35 0.111(5) 0.085(4) 0.233(7) 0.002(7) 0.025(6) 0.016(6)
N3 0.066(4) 0.110(4) 0.116(5) -0.006(4) 0.017(4) 0.030(4)
C29' 0.109(7) 0.143(7) 0.119(7) 0.008(7) 0.005(6) 0.035(6)
C30' 0.079(5) 0.122(5) 0.111(5) 0.008(4) 0.015(5) 0.005(4)
C31' 0.082(4) 0.147(6) 0.120(5) -0.008(5) 0.018(4) -0.026(4)
C32' 0.093(5) 0.141(5) 0.163(6) -0.011(5) 0.026(5) -0.043(5)
C33' 0.077(5) 0.090(4) 0.179(5) -0.001(4) 0.032(5) -0.016(4)
C34' 0.061(4) 0.069(3) 0.142(5) 0.000(3) 0.023(4) 0.003(3)
C35' 0.100(5) 0.076(4) 0.220(7) -0.011(4) 0.038(7) -0.019(5)
N3' 0.075(4) 0.091(4) 0.114(4) -0.002(3) 0.015(4) 0.005(3)

loop_
_atom_type_symbol
_atom_type_description
_atom_type_scat_dispersion_real
_atom_type_scat_dispersion_imag
_atom_type_scat_source
C C 0.0033 0.0016 'International Tables Vol C Tables 4.2.6.8 and 6.1.1.4'
H H 0.0000 0.0000 'International Tables Vol C Tables 4.2.6.8 and 6.1.1.4'
N N 0.0061 0.0033 'International Tables Vol C Tables 4.2.6.8 and 6.1.1.4'
O O 0.0106 0.0060 'International Tables Vol C Tables 4.2.6.8 and 6.1.1.4'
Mn Mn 0.3368 0.7283 'International Tables Vol C Tables 4.2.6.8 and 6.1.1.4'

loop_
_geom_angle_atom_site_label_1
_geom_angle_atom_site_label_2
_geom_angle_atom_site_label_3
_geom_angle_site_symmetry_1
_geom_angle_site_symmetry_3
_geom_angle
_geom_angle_publ_flag
O1 Mn1 N2 . . 169.01(9) yes
O5 Mn1 O8 . . 119.39(14) yes
O5 Mn1 N1 . . 127.02(11) yes
O8 Mn1 N1 . . 110.00(12) yes
O5 Mn1 O1 . . 90.77(10) ?
O1 Mn1 O8 . . 84.46(9) ?
O5 Mn1 N2 . . 91.58(10) ?
O8 Mn1 N2 . . 85.04(9) ?
O1 Mn1 N1 . . 112.67(10) ?
N2 Mn1 N1 . . 74.11(9) ?
C15 O1 Mn1 . . 134.8(2) ?
C22 O5 Mn1 . . 113.5(3) ?
C24 O7 H7 . . 109.5 ?
Mn1 O8 H1W . . 109.3 ?
Mn1 O8 H2W . . 119.0 ?
H1W O8 H2W . . 117.1 ?
C2 N1 C14 . . 118.0(3) ?
C2 N1 Mn1 . . 128.2(2) ?
C14 N1 Mn1 . . 113.69(18) ?
C11 N2 C13 . . 119.0(3) ?
C11 N2 Mn1 . . 126.0(2) ?
C13 N2 Mn1 . . 114.98(18) ?
C2 C1 H1A . . 109.5 ?
C2 C1 H1B . . 109.5 ?
H1A C1 H1B . . 109.5 ?
C2 C1 H1C . . 109.5 ?
H1A C1 H1C . . 109.5 ?
H1B C1 H1C . . 109.5 ?
N1 C2 C3 . . 121.6(4) ?
N1 C2 C1 . . 116.8(3) ?
C3 C2 C1 . . 121.6(3) ?
C4 C3 C2 . . 119.6(3) ?
C4 C3 H3A . . 120.2 ?
C2 C3 H3A . . 120.2 ?
C3 C4 C5 . . 120.9(4) ?
C3 C4 H4A . . 119.5 ?
C5 C4 H4A . . 119.5 ?
C4 C5 C6 . . 123.8(4) ?
C4 C5 C14 . . 116.9(4) ?
C6 C5 C14 . . 119.3(3) ?
C7 C6 C5 . . 122.6(3) ?
C7 C6 H6 . . 118.7 ?
C5 C6 H6 . . 118.7 ?
C6 C7 C8 . . 120.4(4) ?
C6 C7 H7A . . 119.8 ?
C8 C7 H7A . . 119.8 ?
C9 C8 C7 . . 123.9(4) ?
C9 C8 C13 . . 116.8(3) ?
C7 C8 C13 . . 119.3(3) ?
C10 C9 C8 . . 121.4(3) ?
C10 C9 H9 . . 119.3 ?
C8 C9 H9 . . 119.3 ?
C9 C10 C11 . . 119.8(3) ?
C9 C10 H10 . . 120.1 ?
C11 C10 H10 . . 120.1 ?
N2 C11 C10 . . 121.4(3) ?
N2 C11 C12 . . 117.8(3) ?
C10 C11 C12 . . 120.8(3) ?
C11 C12 H12A . . 109.5 ?
C11 C12 H12B . . 109.5 ?
H12A C12 H12B . . 109.5 ?
C11 C12 H12C . . 109.5 ?
H12A C12 H12C . . 109.5 ?
H12B C12 H12C . . 109.5 ?
N2 C13 C14 . . 118.0(3) ?
N2 C13 C8 . . 121.6(3) ?
C14 C13 C8 . . 120.3(3) ?
N1 C14 C13 . . 119.1(2) ?
N1 C14 C5 . . 123.0(3) ?
C13 C14 C5 . . 117.9(3) ?
O2 C15 O1 . . 124.4(3) ?
O2 C15 C16 . . 118.3(3) ?
O1 C15 C16 . . 117.3(3) ?
C17 C16 C21 . . 118.8(3) ?
C17 C16 C15 . . 121.1(3) ?
C21 C16 C15 . . 120.1(3) ?
O3 C17 C18 . . 118.1(4) ?
O3 C17 C16 . . 121.9(3) ?
C18 C17 C16 . . 119.9(4) ?
C18 C17 H17 . . 119.6 ?
C16 C17 H17 . . 120.5 ?
C21 O4 H4D . . 109.2 ?
H4D O4 H21 . . 110.2 ?
C19 C18 C17 . . 120.1(4) ?
C19 C18 H18 . . 120.0 ?
C17 C18 H18 . . 120.0 ?
C20 C19 C18 . . 121.4(4) ?
C20 C19 H19 . . 119.3 ?
C18 C19 H19 . . 119.3 ?
C19 C20 C21 . . 120.0(4) ?
C19 C20 H20 . . 120.0 ?
C21 C20 H20 . . 120.0 ?
O4 C21 C20 . . 121.0(5) ?
O4 C21 C16 . . 119.1(4) ?
C20 C21 C16 . . 119.9(4) ?
C20 C21 H21 . . 120.2 ?
C16 C21 H21 . . 119.9 ?
C17 O3 H3D . . 109.4 ?
H17 O3 H3D . . 106.6 ?
O6 C22 O5 . . 122.3(4) ?
O6 C22 C23 . . 120.3(4) ?
O5 C22 C23 . . 117.4(3) ?
C24 C23 C28 . . 118.9(4) ?
C24 C23 C22 . . 121.6(4) ?
C28 C23 C22 . . 119.6(3) ?
O7 C24 C23 . . 122.2(5) ?
O7 C24 C25 . . 119.2(5) ?
C23 C24 C25 . . 118.6(5) ?
C26 C25 C24 . . 119.7(5) ?
C26 C25 H25 . . 120.1 ?
C24 C25 H25 . . 120.1 ?
C25 C26 C27 . . 122.7(5) ?
C25 C26 H26 . . 118.6 ?
C27 C26 H26 . . 118.6 ?
C28 C27 C26 . . 119.0(5) ?
C28 C27 H27 . . 120.5 ?
C26 C27 H27 . . 120.5 ?
C27 C28 C23 . . 121.1(4) ?
C27 C28 H28 . . 119.5 ?
C23 C28 H28 . . 119.5 ?
N3 C30 C31 . . 121.1 ?
N3 C30 C29 . . 113.1 ?
C31 C30 C29 . . 125.8 ?
C32 C31 C30 . . 121.4 ?
C32 C31 H31 . . 119.3 ?
C30 C31 H31 . . 119.3 ?
C31 C32 C33 . . 119.8 ?
C31 C32 H32 . . 120.1 ?
C33 C32 H32 . . 120.1 ?
C32 C33 C35 . . 124.4 ?
C32 C33 C34 . . 118.1 ?
C35 C33 C34 . . 117.5 ?
N3 C34 C33 . . 119.8 ?
N3 C34 C34' . . 120.8 ?
C33 C34 C34' . . 119.4 ?
C35' C35 C33 . . 123.3 ?
C35' C35 H35 . . 118.4 ?
C33 C35 H35 . . 118.4 ?
C30 N3 C34 . . 119.7 ?
N3' C30' C31' . . 122.0 ?
N3' C30' C29' . . 112.8 ?
C31' C30' C29' . . 125.2 ?
C32' C31' C30' . . 120.6 ?
C32' C31' H31' . . 119.7 ?
C30' C31' H31' . . 119.7 ?
C31' C32' C33' . . 120.6 ?
C31' C32' H32' . . 119.7 ?
C33' C32' H32' . . 119.7 ?
C32' C33' C35' . . 124.6 ?
C32' C33' C34' . . 117.7 ?
C35' C33' C34' . . 117.7 ?
N3' C34' C33' . . 120.5 ?
N3' C34' C34 . . 119.3 ?
C33' C34' C34 . . 120.2 ?
C35 C35' C33' . . 122.0 ?
C35 C35' H35' . . 119.0 ?
C33' C35' H35' . . 119.0 ?
C30' N3' C34' . . 118.5 ?

loop_
_geom_bond_atom_site_label_1
_geom_bond_atom_site_label_2
_geom_bond_site_symmetry_2
_geom_bond_distance
_geom_bond_publ_flag
Mn1 O5 . 2.105(3) y
Mn1 O1 . 2.108(2) y
Mn1 O8 . 2.135(3) y
Mn1 N2 . 2.252(2) y
Mn1 N1 . 2.262(2) y
O1 C15 . 1.262(4) ?
O2 C15 . 1.249(4) ?
O5 C22 . 1.243(5) ?
O6 C22 . 1.238(4) ?
O7 C24 . 1.315(6) ?
O7 H7 . 0.8200 ?
O8 H1W . 0.8200 ?
O8 H2W . 0.8288 ?
N1 C2 . 1.326(4) ?
N1 C14 . 1.364(4) ?
N2 C11 . 1.342(4) ?
N2 C13 . 1.354(4) ?
C1 C2 . 1.494(6) ?
C1 H1A . 0.9600 ?
C1 H1B . 0.9600 ?
C1 H1C . 0.9600 ?
C2 C3 . 1.428(6) ?
C3 C4 . 1.356(6) ?
C3 H3A . 0.9300 ?
C4 C5 . 1.371(5) ?
C4 H4A . 0.9300 ?
C5 C6 . 1.415(5) ?
C5 C14 . 1.429(4) ?
C6 C7 . 1.329(6) ?
C6 H6 . 0.9300 ?
C7 C8 . 1.414(5) ?
C7 H7A . 0.9300 ?
C8 C9 . 1.389(5) ?
C8 C13 . 1.425(4) ?
C9 C10 . 1.333(6) ?
C9 H9 . 0.9300 ?
C10 C11 . 1.402(5) ?
C10 H10 . 0.9300 ?
C11 C12 . 1.486(5) ?
C12 H12A . 0.9600 ?
C12 H12B . 0.9600 ?
C12 H12C . 0.9600 ?
C13 C14 . 1.420(4) ?
C15 C16 . 1.489(4) ?
C16 C17 . 1.383(4) ?
C16 C21 . 1.403(5) ?
C17 O3 . 1.350(6) ?
C17 C18 . 1.380(5) ?
C17 H17 . 0.9300 ?
O4 C21 . 1.368(7) ?
O4 H4D . 0.8200 ?
O4 H21 . 0.4385 ?
C18 C19 . 1.366(6) ?
C18 H18 . 0.9300 ?
C19 C20 . 1.344(7) ?
C19 H19 . 0.9300 ?
C20 C21 . 1.382(5) ?
C20 H20 . 0.9300 ?
C21 H21 . 0.9300 ?
O3 H17 . 0.4262 ?
O3 H3D . 0.8200 ?
C22 C23 . 1.499(5) ?
C23 C24 . 1.386(5) ?
C23 C28 . 1.396(5) ?
C24 C25 . 1.418(8) ?
C25 C26 . 1.323(8) ?
C25 H25 . 0.9300 ?
C26 C27 . 1.366(8) ?
C26 H26 . 0.9300 ?
C27 C28 . 1.357(6) ?
C27 H27 . 0.9300 ?
C28 H28 . 0.9300 ?
C29 C30 . 1.4759 ?
C29 H29A . 0.9600 ?
C29 H29B . 0.9600 ?
C29 H29C . 0.9600 ?
C30 N3 . 1.3240 ?
C30 C31 . 1.3702 ?
C31 C32 . 1.3611 ?
C31 H31 . 0.9300 ?
C32 C33 . 1.3816 ?
C32 H32 . 0.9300 ?
C33 C35 . 1.4076 ?
C33 C34 . 1.4164 ?
C34 N3 . 1.4017 ?
C34 C34' . 1.4192 ?
C35 C35' . 1.3035 ?
C35 H35 . 0.9300 ?
C29' C30' . 1.4763 ?
C29' H29D . 0.9600 ?
C29' H29E . 0.9600 ?
C29' H29F . 0.9600 ?
C30' N3' . 1.3159 ?
C30' C31' . 1.3801 ?
C31' C32' . 1.3576 ?
C31' H31' . 0.9300 ?
C32' C33' . 1.3740 ?
C32' H32' . 0.9300 ?
C33' C35' . 1.4111 ?
C33' C34' . 1.4130 ?
C34' N3' . 1.4129 ?
C35' H35' . 0.9300 ?

loop_
_geom_hbond_atom_site_label_D
_geom_hbond_atom_site_label_H
_geom_hbond_atom_site_label_A
_geom_hbond_site_symmetry_A
_geom_hbond_distance_DH
_geom_hbond_distance_HA
_geom_hbond_distance_DA
_geom_hbond_angle_DHA
_geom_hbond_publ_flag
O8 H2W N3' . 0.83 2.52 3.083(5) 126.5 yes
O8 H2W N3 . 0.83 2.23 3.026(5) 160.4 yes
O8 H1W O2 . 0.82 1.79 2.571(3) 158.7 yes
O7 H7 O6 . 0.82 1.88 2.609(6) 147.3 yes
O4 H4D O2 . 0.82 1.82 2.453(7) 132.6 yes
O3 H3D O1 . 0.82 1.79 2.514(5) 146.1 yes
C12 H12C O8 . 0.96 2.50 3.309(5) 142.0 yes
O8 H2W N3 2_656 0.83 2.38 3.070(4) 140.9 yes
O8 H2W N3' 2_656 0.83 2.30 3.013(6) 144.7 yes
C6 H6 O6 7_556 0.93 2.57 3.450(5) 158.0 yes

loop_
_geom_torsion_atom_site_label_1
_geom_torsion_atom_site_label_2
_geom_torsion_atom_site_label_3
_geom_torsion_atom_site_label_4
_geom_torsion_site_symmetry_1
_geom_torsion_site_symmetry_2
_geom_torsion_site_symmetry_3
_geom_torsion_site_symmetry_4
_geom_torsion
_geom_torsion_publ_flag
O5 Mn1 O1 C15 . . . . -115.4(4) ?
O8 Mn1 O1 C15 . . . . 4.0(4) ?
N2 Mn1 O1 C15 . . . . -13.1(8) ?
N1 Mn1 O1 C15 . . . . 113.4(4) ?
O1 Mn1 O5 C22 . . . . -81.1(2) ?
O8 Mn1 O5 C22 . . . . -165.2(2) ?
N2 Mn1 O5 C22 . . . . 109.6(2) ?
N1 Mn1 O5 C22 . . . . 38.4(3) ?
O5 Mn1 N1 C2 . . . . -100.0(3) ?
O1 Mn1 N1 C2 . . . . 9.4(3) ?
O8 Mn1 N1 C2 . . . . 101.8(3) ?
N2 Mn1 N1 C2 . . . . -179.7(3) ?
O5 Mn1 N1 C14 . . . . 77.4(2) ?
O1 Mn1 N1 C14 . . . . -173.16(19) ?
O8 Mn1 N1 C14 . . . . -80.8(2) ?
N2 Mn1 N1 C14 . . . . -2.3(2) ?
O5 Mn1 N2 C11 . . . . 54.5(3) ?
O1 Mn1 N2 C11 . . . . -47.8(6) ?
O8 Mn1 N2 C11 . . . . -64.9(3) ?
N1 Mn1 N2 C11 . . . . -177.3(3) ?
O5 Mn1 N2 C13 . . . . -125.9(2) ?
O1 Mn1 N2 C13 . . . . 131.8(5) ?
O8 Mn1 N2 C13 . . . . 114.7(2) ?
N1 Mn1 N2 C13 . . . . 2.30(19) ?
C14 N1 C2 C3 . . . . 1.0(5) ?
Mn1 N1 C2 C3 . . . . 178.3(3) ?
C14 N1 C2 C1 . . . . 179.9(3) ?
Mn1 N1 C2 C1 . . . . -2.8(5) ?
N1 C2 C3 C4 . . . . -1.7(6) ?
C1 C2 C3 C4 . . . . 179.4(4) ?
C2 C3 C4 C5 . . . . 1.2(6) ?
C3 C4 C5 C6 . . . . 179.3(4) ?
C3 C4 C5 C14 . . . . -0.1(6) ?
C4 C5 C6 C7 . . . . -178.8(4) ?
C14 C5 C6 C7 . . . . 0.6(6) ?
C5 C6 C7 C8 . . . . -0.4(7) ?
C6 C7 C8 C9 . . . . 178.2(4) ?
C6 C7 C8 C13 . . . . -0.6(6) ?
C7 C8 C9 C10 . . . . -179.3(4) ?
C13 C8 C9 C10 . . . . -0.5(6) ?
C8 C9 C10 C11 . . . . -0.8(6) ?
C13 N2 C11 C10 . . . . 0.3(4) ?
Mn1 N2 C11 C10 . . . . 179.9(2) ?
C13 N2 C11 C12 . . . . 179.3(3) ?
Mn1 N2 C11 C12 . . . . -1.1(4) ?
C9 C10 C11 N2 . . . . 1.0(6) ?
C9 C10 C11 C12 . . . . -178.0(4) ?
C11 N2 C13 C14 . . . . 177.6(3) ?
Mn1 N2 C13 C14 . . . . -2.0(3) ?
C11 N2 C13 C8 . . . . -1.6(4) ?
Mn1 N2 C13 C8 . . . . 178.7(2) ?
C9 C8 C13 N2 . . . . 1.7(5) ?
C7 C8 C13 N2 . . . . -179.3(3) ?
C9 C8 C13 C14 . . . . -177.5(3) ?
C7 C8 C13 C14 . . . . 1.4(5) ?
C2 N1 C14 C13 . . . . 179.9(3) ?
Mn1 N1 C14 C13 . . . . 2.2(3) ?
C2 N1 C14 C5 . . . . 0.2(5) ?
Mn1 N1 C14 C5 . . . . -177.5(2) ?
N2 C13 C14 N1 . . . . -0.1(4) ?
C8 C13 C14 N1 . . . . 179.1(3) ?
N2 C13 C14 C5 . . . . 179.5(3) ?
C8 C13 C14 C5 . . . . -1.2(4) ?
C4 C5 C14 N1 . . . . -0.6(5) ?
C6 C5 C14 N1 . . . . 179.9(3) ?
C4 C5 C14 C13 . . . . 179.7(3) ?
C6 C5 C14 C13 . . . . 0.2(5) ?
Mn1 O1 C15 O2 . . . . -10.6(7) ?
Mn1 O1 C15 C16 . . . . 169.9(2) ?
O2 C15 C16 C17 . . . . -179.0(4) ?
O1 C15 C16 C17 . . . . 0.5(5) ?
O2 C15 C16 C21 . . . . 2.4(5) ?
O1 C15 C16 C21 . . . . -178.1(3) ?
C21 C16 C17 O3 . . . . 174.9(4) ?
C15 C16 C17 O3 . . . . -3.7(5) ?
C21 C16 C17 C18 . . . . -1.6(5) ?
C15 C16 C17 C18 . . . . 179.8(3) ?
O3 C17 C18 C19 . . . . -175.6(4) ?
C16 C17 C18 C19 . . . . 1.0(6) ?
C17 C18 C19 C20 . . . . -0.2(7) ?
C18 C19 C20 C21 . . . . 0.0(7) ?
C19 C20 C21 O4 . . . . 178.7(5) ?
C19 C20 C21 C16 . . . . -0.6(6) ?
C17 C16 C21 O4 . . . . -177.9(4) ?
C15 C16 C21 O4 . . . . 0.7(6) ?
C17 C16 C21 C20 . . . . 1.4(5) ?
C15 C16 C21 C20 . . . . -180.0(3) ?
Mn1 O5 C22 O6 . . . . -0.1(4) ?
Mn1 O5 C22 C23 . . . . -179.5(2) ?
O6 C22 C23 C24 . . . . -2.1(5) ?
O5 C22 C23 C24 . . . . 177.4(3) ?
O6 C22 C23 C28 . . . . 179.4(3) ?
O5 C22 C23 C28 . . . . -1.2(4) ?
C28 C23 C24 O7 . . . . -179.5(4) ?
C22 C23 C24 O7 . . . . 1.9(6) ?
C28 C23 C24 C25 . . . . 0.7(5) ?
C22 C23 C24 C25 . . . . -177.8(4) ?
O7 C24 C25 C26 . . . . 179.7(6) ?
C23 C24 C25 C26 . . . . -0.5(7) ?
C24 C25 C26 C27 . . . . -1.0(9) ?
C25 C26 C27 C28 . . . . 2.4(8) ?
C26 C27 C28 C23 . . . . -2.1(6) ?
C24 C23 C28 C27 . . . . 0.6(5) ?
C22 C23 C28 C27 . . . . 179.2(3) ?
N3 C30 C31 C32 . . . . -0.6 ?
C29 C30 C31 C32 . . . . 179.5 ?
C30 C31 C32 C33 . . . . 0.6 ?
C31 C32 C33 C35 . . . . 179.2 ?
C31 C32 C33 C34 . . . . -0.3 ?
C32 C33 C34 N3 . . . . 0.0 ?
C35 C33 C34 N3 . . . . -179.5 ?
C32 C33 C34 C34' . . . . 179.6 ?
C35 C33 C34 C34' . . . . 0.1 ?
C32 C33 C35 C35' . . . . -179.3 ?
C34 C33 C35 C35' . . . . 0.2 ?
C31 C30 N3 C34 . . . . 0.3 ?
C29 C30 N3 C34 . . . . -179.8 ?
C33 C34 N3 C30 . . . . 0.0 ?
C34' C34 N3 C30 . . . . -179.6 ?
N3' C30' C31' C32' . . . . 0.1 ?
C29' C30' C31' C32' . . . . 179.9 ?
C30' C31' C32' C33' . . . . 0.2 ?
C31' C32' C33' C35' . . . . -180.0 ?
C31' C32' C33' C34' . . . . -0.3 ?
C32' C33' C34' N3' . . . . 0.1 ?
C35' C33' C34' N3' . . . . 179.8 ?
C32' C33' C34' C34 . . . . 179.2 ?
C35' C33' C34' C34 . . . . -1.1 ?
N3 C34 C34' N3' . . . . -0.9 ?
C33 C34 C34' N3' . . . . 179.5 ?
N3 C34 C34' C33' . . . . 180.0 ?
C33 C34 C34' C33' . . . . 0.4 ?
C33 C35 C35' C33' . . . . -1.0 ?
C32' C33' C35' C35 . . . . -179.0 ?
C34' C33' C35' C35 . . . . 1.4 ?
C31' C30' N3' C34' . . . . -0.2 ?
C29' C30' N3' C34' . . . . 179.9 ?
C33' C34' N3' C30' . . . . 0.1 ?
C34 C34' N3' C30' . . . . -179.0 ?
